data_4023290
loop_
_publ_author_name
'Amit N. Patwa'
'Susmita Gupta'
'Rajesh G. Gonnade'
'Vaijayanti A. Kumar'
'Mohan M. Bhadbhade'
'Krishna N. Ganesh'

_publ_section_title
;
 Ferrocene-Linked Thymine/Uracil Conjugates: Base Pairing Directed
 Self-Assembly and Supramolecular Packing
;
_journal_name_full 'Journal of Organic Chemistry'
_journal_page_first 1508
_journal_page_last 1515
_journal_paper_doi 10.1021/jo7023416
_journal_volume 73
_journal_year 2008
_chemical_formula_moiety 'C18 H20 Fe N2 O2'
_chemical_formula_sum 'C18 H20 Fe N2 O2'
_chemical_formula_weight 352.21
_chemical_name_systematic
; 
 ? 
;
_space_group_IT_number 2
_symmetry_cell_setting triclinic
_symmetry_space_group_name_Hall '-P 1'
_symmetry_space_group_name_H-M 'P -1'
_atom_sites_solution_hydrogens geom
_atom_sites_solution_primary direct
_atom_sites_solution_secondary difmap
_audit_creation_method SHELXL-97
_cell_angle_alpha 108.301(5)
_cell_angle_beta 94.061(6)
_cell_angle_gamma 91.481(6)
_cell_formula_units_Z 2
_cell_length_a 7.376(2)
_cell_length_b 9.785(3)
_cell_length_c 11.757(3)
_cell_measurement_reflns_used 717
_cell_measurement_temperature 297(2)
_cell_measurement_theta_max 20.64
_cell_measurement_theta_min 2.36
_cell_volume 802.6(4)
_computing_cell_refinement 'BRUKER SAINT'
_computing_data_collection 'BRUKER SMART'
_computing_data_reduction 'BRUKER SAINT'
_computing_molecular_graphics SHELXTL
_computing_publication_material SHELXTL
_computing_structure_refinement 'SHELXL-97 (Sheldrick, 1997)'
_computing_structure_solution 'SHELXS-97 (Sheldrick, 1990)'
_diffrn_ambient_temperature 297(2)
_diffrn_measured_fraction_theta_full 0.995
_diffrn_measured_fraction_theta_max 0.995
_diffrn_measurement_device 'Bruker Smart APEX'
_diffrn_measurement_device_type 'CCD Area Detector'
_diffrn_measurement_method 'Phi and Omega Scan'
_diffrn_radiation_monochromator graphite
_diffrn_radiation_source 'fine-focus sealed tube'
_diffrn_radiation_type MoK\a
_diffrn_radiation_wavelength 0.71073
_diffrn_reflns_av_R_equivalents 0.0488
_diffrn_reflns_av_sigmaI/netI 0.0608
_diffrn_reflns_limit_h_max 8
_diffrn_reflns_limit_h_min -8
_diffrn_reflns_limit_k_max 11
_diffrn_reflns_limit_k_min -11
_diffrn_reflns_limit_l_max 13
_diffrn_reflns_limit_l_min -13
_diffrn_reflns_number 7510
_diffrn_reflns_theta_full 25.00
_diffrn_reflns_theta_max 25.00
_diffrn_reflns_theta_min 2.20
_exptl_absorpt_coefficient_mu 0.950
_exptl_absorpt_correction_T_max 0.9630
_exptl_absorpt_correction_T_min 0.7501
_exptl_absorpt_correction_type multi-scan
_exptl_absorpt_process_details 'bruker sadabs'
_exptl_crystal_colour orange
_exptl_crystal_density_diffrn 1.457
_exptl_crystal_density_method 'not measured'
_exptl_crystal_description plate
_exptl_crystal_F_000 368
_exptl_crystal_size_max 0.32
_exptl_crystal_size_mid 0.11
_exptl_crystal_size_min 0.04
_refine_diff_density_max 0.375
_refine_diff_density_min -0.252
_refine_diff_density_rms 0.068
_refine_ls_extinction_method none
_refine_ls_goodness_of_fit_ref 1.124
_refine_ls_hydrogen_treatment riding
_refine_ls_matrix_type full
_refine_ls_number_parameters 208
_refine_ls_number_reflns 2799
_refine_ls_number_restraints 0
_refine_ls_restrained_S_all 1.124
_refine_ls_R_factor_all 0.0786
_refine_ls_R_factor_gt 0.0587
_refine_ls_shift/su_max 0.000
_refine_ls_shift/su_mean 0.000
_refine_ls_structure_factor_coef Fsqd
_refine_ls_weighting_details 'calc w=1/[\s^2^(Fo^2^)+(0.0464P)^2^+0.3545P] where P=(Fo^2^+2Fc^2^)/3'
_refine_ls_weighting_scheme calc
_refine_ls_wR_factor_gt 0.1163
_refine_ls_wR_factor_ref 0.1256
_reflns_number_gt 2226
_reflns_number_total 2799
_reflns_threshold_expression >2sigma(I)
_cod_data_source_file jo7023416-File007.cif
_cod_data_source_block sgun
_cod_depositor_comments
;
The following automatic conversions were performed:
'_symmetry_cell_setting' value 'Triclinic' changed to 'triclinic'
according to '/home/saulius/struct/CIF-dictionaries/cif_core.dic'
dictionary named 'cif_core.dic' version 2.4.1 from 2010-06-29.

Automatic conversion script
Id: cif_fix_enum 1527 2010-12-29 10:47:43Z saulius 
;
_cod_database_code 4023290

loop_
_symmetry_equiv_pos_as_xyz
'x, y, z'
'-x, -y, -z'

loop_
_atom_site_label
_atom_site_type_symbol
_atom_site_fract_x
_atom_site_fract_y
_atom_site_fract_z
_atom_site_U_iso_or_equiv
_atom_site_adp_type
_atom_site_occupancy
_atom_site_symmetry_multiplicity
_atom_site_calc_flag
_atom_site_refinement_flags
_atom_site_disorder_assembly
_atom_site_disorder_group
Fe1 Fe 0.95878(8) 0.16096(7) -0.24578(5) 0.0414(2) Uani 1 1 d . . .
O2 O 0.1439(4) 0.3009(3) 0.1931(3) 0.0588(9) Uani 1 1 d . . .
O4 O 0.1773(4) 0.4794(3) 0.5991(2) 0.0554(8) Uani 1 1 d . . .
N1 N 0.3999(5) 0.2614(4) 0.2967(3) 0.0453(9) Uani 1 1 d . . .
N3 N 0.1641(4) 0.3839(3) 0.3967(3) 0.0419(8) Uani 1 1 d . . .
H3 H 0.0580 0.4178 0.3937 0.050 Uiso 1 1 calc R . .
C2 C 0.2286(6) 0.3138(4) 0.2881(4) 0.0433(10) Uani 1 1 d . . .
C4 C 0.2479(6) 0.4069(4) 0.5098(4) 0.0433(10) Uani 1 1 d . . .
C5 C 0.4179(5) 0.3393(5) 0.5100(4) 0.0472(11) Uani 1 1 d . . .
H5 H 0.4801 0.3416 0.5822 0.057 Uiso 1 1 calc R . .
C6 C 0.4867(6) 0.2729(5) 0.4057(4) 0.0497(11) Uani 1 1 d . . .
H6 H 0.5993 0.2327 0.4076 0.060 Uiso 1 1 calc R . .
C8 C 0.4861(6) 0.1949(5) 0.1836(4) 0.0515(11) Uani 1 1 d . . .
H8A H 0.3952 0.1353 0.1237 0.062 Uiso 1 1 calc R . .
H8B H 0.5796 0.1330 0.1980 0.062 Uiso 1 1 calc R . .
C9 C 0.5699(6) 0.3052(5) 0.1353(4) 0.0546(12) Uani 1 1 d . . .
H9A H 0.6690 0.3589 0.1916 0.066 Uiso 1 1 calc R . .
H9B H 0.4794 0.3726 0.1276 0.066 Uiso 1 1 calc R . .
C10 C 0.6421(6) 0.2342(5) 0.0129(4) 0.0505(11) Uani 1 1 d . . .
H10A H 0.7436 0.1769 0.0232 0.061 Uiso 1 1 calc R . .
H10B H 0.5472 0.1694 -0.0394 0.061 Uiso 1 1 calc R . .
C11 C 0.7039(6) 0.3413(5) -0.0472(4) 0.0548(12) Uani 1 1 d . . .
H11A H 0.6102 0.4100 -0.0434 0.066 Uiso 1 1 calc R . .
H11B H 0.8127 0.3943 -0.0019 0.066 Uiso 1 1 calc R . .
C12 C 0.7440(5) 0.2763(5) -0.1760(4) 0.0449(10) Uani 1 1 d . . .
C13 C 0.6813(5) 0.1396(5) -0.2544(4) 0.0475(11) Uani 1 1 d . . .
H13 H 0.6112 0.0667 -0.2322 0.057 Uiso 1 1 calc R . .
C14 C 0.7418(6) 0.1232(6) -0.3695(4) 0.0576(12) Uani 1 1 d . . .
H14 H 0.7190 0.0382 -0.4410 0.069 Uiso 1 1 calc R . .
C15 C 0.8396(6) 0.2518(6) -0.3626(4) 0.0593(13) Uani 1 1 d . . .
H15 H 0.8967 0.2721 -0.4287 0.071 Uiso 1 1 calc R . .
C16 C 0.8402(6) 0.3461(5) -0.2439(4) 0.0521(11) Uani 1 1 d . . .
H16 H 0.8989 0.4431 -0.2132 0.062 Uiso 1 1 calc R . .
C12' C 1.1355(7) 0.1578(8) -0.1070(5) 0.0779(18) Uani 1 1 d . . .
H12' H 1.1240 0.2077 -0.0216 0.093 Uiso 1 1 calc R . .
C13' C 1.2240(7) 0.2144(7) -0.1877(5) 0.0760(16) Uani 1 1 d . . .
H13' H 1.2844 0.3103 -0.1680 0.091 Uiso 1 1 calc R . .
C14' C 1.2101(7) 0.1095(8) -0.2979(5) 0.0760(16) Uani 1 1 d . . .
H14' H 1.2583 0.1184 -0.3709 0.091 Uiso 1 1 calc R . .
C15' C 1.1161(9) -0.0113(7) -0.2891(6) 0.0857(19) Uani 1 1 d . . .
H15' H 1.0873 -0.1017 -0.3546 0.103 Uiso 1 1 calc R . .
C16' C 1.0702(8) 0.0178(7) -0.1716(6) 0.0798(17) Uani 1 1 d . . .
H16' H 1.0035 -0.0482 -0.1398 0.096 Uiso 1 1 calc R . .

loop_
_atom_site_aniso_label
_atom_site_aniso_U_11
_atom_site_aniso_U_22
_atom_site_aniso_U_33
_atom_site_aniso_U_23
_atom_site_aniso_U_13
_atom_site_aniso_U_12
Fe1 0.0348(3) 0.0566(4) 0.0341(3) 0.0144(3) 0.0076(2) 0.0122(3)
O2 0.066(2) 0.068(2) 0.0391(17) 0.0115(15) 0.0045(15) 0.0235(17)
O4 0.0441(17) 0.079(2) 0.0359(16) 0.0062(15) 0.0076(13) 0.0153(16)
N1 0.050(2) 0.048(2) 0.040(2) 0.0144(16) 0.0127(16) 0.0172(17)
N3 0.0365(19) 0.051(2) 0.0373(19) 0.0109(16) 0.0063(14) 0.0143(16)
C2 0.047(3) 0.046(3) 0.039(2) 0.0147(19) 0.0054(19) 0.009(2)
C4 0.042(2) 0.048(3) 0.039(2) 0.012(2) 0.0047(19) 0.001(2)
C5 0.042(3) 0.064(3) 0.038(2) 0.019(2) 0.0039(19) 0.011(2)
C6 0.041(2) 0.058(3) 0.056(3) 0.025(2) 0.008(2) 0.019(2)
C8 0.059(3) 0.056(3) 0.040(2) 0.013(2) 0.018(2) 0.022(2)
C9 0.059(3) 0.056(3) 0.046(3) 0.009(2) 0.015(2) 0.008(2)
C10 0.048(3) 0.059(3) 0.043(2) 0.012(2) 0.014(2) 0.018(2)
C11 0.058(3) 0.053(3) 0.052(3) 0.010(2) 0.025(2) 0.014(2)
C12 0.036(2) 0.052(3) 0.050(3) 0.018(2) 0.0080(19) 0.014(2)
C13 0.031(2) 0.062(3) 0.049(3) 0.016(2) 0.0056(19) 0.006(2)
C14 0.048(3) 0.078(4) 0.041(3) 0.013(2) -0.002(2) 0.006(3)
C15 0.054(3) 0.089(4) 0.048(3) 0.040(3) 0.008(2) 0.016(3)
C16 0.056(3) 0.053(3) 0.057(3) 0.029(2) 0.015(2) 0.012(2)
C12' 0.051(3) 0.136(6) 0.045(3) 0.026(3) -0.007(2) 0.037(3)
C13' 0.045(3) 0.093(4) 0.080(4) 0.015(3) -0.010(3) 0.006(3)
C14' 0.047(3) 0.111(5) 0.070(4) 0.023(4) 0.022(3) 0.025(3)
C15' 0.077(4) 0.078(4) 0.086(5) 0.001(3) 0.005(3) 0.042(4)
C16' 0.061(4) 0.091(5) 0.103(5) 0.053(4) 0.000(3) 0.028(3)

loop_
_atom_type_symbol
_atom_type_description
_atom_type_scat_dispersion_real
_atom_type_scat_dispersion_imag
_atom_type_scat_source
C C 0.0033 0.0016 'International Tables Vol C Tables 4.2.6.8 and 6.1.1.4'
H H 0.0000 0.0000 'International Tables Vol C Tables 4.2.6.8 and 6.1.1.4'
Fe Fe 0.3463 0.8444 'International Tables Vol C Tables 4.2.6.8 and 6.1.1.4'
N N 0.0061 0.0033 'International Tables Vol C Tables 4.2.6.8 and 6.1.1.4'
O O 0.0106 0.0060 'International Tables Vol C Tables 4.2.6.8 and 6.1.1.4'

loop_
_geom_angle_atom_site_label_1
_geom_angle_atom_site_label_2
_geom_angle_atom_site_label_3
_geom_angle
_geom_angle_site_symmetry_1
_geom_angle_site_symmetry_3
_geom_angle_publ_flag
C14' Fe1 C15 107.0(2) . . ?
C14' Fe1 C15' 40.2(2) . . ?
C15 Fe1 C15' 125.7(2) . . ?
C14' Fe1 C12' 67.8(2) . . ?
C15 Fe1 C12' 154.3(3) . . ?
C15' Fe1 C12' 67.5(2) . . ?
C14' Fe1 C13' 39.6(2) . . ?
C15 Fe1 C13' 118.6(2) . . ?
C15' Fe1 C13' 67.5(3) . . ?
C12' Fe1 C13' 41.2(2) . . ?
C14' Fe1 C16 124.8(2) . . ?
C15 Fe1 C16 40.79(18) . . ?
C15' Fe1 C16 162.2(2) . . ?
C12' Fe1 C16 120.0(2) . . ?
C13' Fe1 C16 106.7(2) . . ?
C14' Fe1 C14 120.4(2) . . ?
C15 Fe1 C14 40.80(19) . . ?
C15' Fe1 C14 108.8(2) . . ?
C12' Fe1 C14 163.8(2) . . ?
C13' Fe1 C14 153.6(2) . . ?
C16 Fe1 C14 68.5(2) . . ?
C14' Fe1 C16' 67.6(3) . . ?
C15 Fe1 C16' 163.2(3) . . ?
C15' Fe1 C16' 40.0(2) . . ?
C12' Fe1 C16' 40.3(2) . . ?
C13' Fe1 C16' 68.2(3) . . ?
C16 Fe1 C16' 155.4(2) . . ?
C14 Fe1 C16' 126.8(3) . . ?
C14' Fe1 C12 161.9(2) . . ?
C15 Fe1 C12 68.84(18) . . ?
C15' Fe1 C12 156.2(3) . . ?
C12' Fe1 C12 107.86(19) . . ?
C13' Fe1 C12 125.6(2) . . ?
C16 Fe1 C12 40.77(17) . . ?
C14 Fe1 C12 68.75(18) . . ?
C16' Fe1 C12 121.3(2) . . ?
C14' Fe1 C13 156.1(2) . . ?
C15 Fe1 C13 68.32(19) . . ?
C15' Fe1 C13 122.2(2) . . ?
C12' Fe1 C13 126.7(2) . . ?
C13' Fe1 C13 163.6(2) . . ?
C16 Fe1 C13 67.94(19) . . ?
C14 Fe1 C13 40.74(17) . . ?
C16' Fe1 C13 109.7(2) . . ?
C12 Fe1 C13 40.39(17) . . ?
C6 N1 C2 120.9(3) . . ?
C6 N1 C8 121.4(3) . . ?
C2 N1 C8 117.7(3) . . ?
C2 N3 C4 128.0(3) . . ?
C2 N3 H3 116.0 . . ?
C4 N3 H3 116.0 . . ?
O2 C2 N3 122.7(4) . . ?
O2 C2 N1 123.0(4) . . ?
N3 C2 N1 114.3(3) . . ?
O4 C4 N3 120.6(4) . . ?
O4 C4 C5 125.7(4) . . ?
N3 C4 C5 113.7(3) . . ?
C6 C5 C4 119.6(4) . . ?
C6 C5 H5 120.2 . . ?
C4 C5 H5 120.2 . . ?
C5 C6 N1 123.2(4) . . ?
C5 C6 H6 118.4 . . ?
N1 C6 H6 118.4 . . ?
N1 C8 C9 112.6(3) . . ?
N1 C8 H8A 109.1 . . ?
C9 C8 H8A 109.1 . . ?
N1 C8 H8B 109.1 . . ?
C9 C8 H8B 109.1 . . ?
H8A C8 H8B 107.8 . . ?
C8 C9 C10 111.4(4) . . ?
C8 C9 H9A 109.3 . . ?
C10 C9 H9A 109.3 . . ?
C8 C9 H9B 109.3 . . ?
C10 C9 H9B 109.3 . . ?
H9A C9 H9B 108.0 . . ?
C11 C10 C9 113.4(4) . . ?
C11 C10 H10A 108.9 . . ?
C9 C10 H10A 108.9 . . ?
C11 C10 H10B 108.9 . . ?
C9 C10 H10B 108.9 . . ?
H10A C10 H10B 107.7 . . ?
C12 C11 C10 114.9(4) . . ?
C12 C11 H11A 108.5 . . ?
C10 C11 H11A 108.5 . . ?
C12 C11 H11B 108.5 . . ?
C10 C11 H11B 108.5 . . ?
H11A C11 H11B 107.5 . . ?
C13 C12 C16 107.3(4) . . ?
C13 C12 C11 126.6(4) . . ?
C16 C12 C11 125.9(4) . . ?
C13 C12 Fe1 70.1(2) . . ?
C16 C12 Fe1 69.2(2) . . ?
C11 C12 Fe1 129.6(3) . . ?
C12 C13 C14 108.6(4) . . ?
C12 C13 Fe1 69.5(2) . . ?
C14 C13 Fe1 69.0(2) . . ?
C12 C13 H13 125.7 . . ?
C14 C13 H13 125.7 . . ?
Fe1 C13 H13 125.7 . . ?
C15 C14 C13 107.6(4) . . ?
C15 C14 Fe1 69.3(3) . . ?
C13 C14 Fe1 70.2(2) . . ?
C15 C14 H14 126.2 . . ?
C13 C14 H14 126.2 . . ?
Fe1 C14 H14 126.2 . . ?
C16 C15 C14 108.0(4) . . ?
C16 C15 Fe1 69.8(2) . . ?
C14 C15 Fe1 69.9(3) . . ?
C16 C15 H15 126.0 . . ?
C14 C15 H15 126.0 . . ?
Fe1 C15 H15 126.0 . . ?
C15 C16 C12 108.5(4) . . ?
C15 C16 Fe1 69.4(3) . . ?
C12 C16 Fe1 70.0(2) . . ?
C15 C16 H16 125.7 . . ?
C12 C16 H16 125.7 . . ?
Fe1 C16 H16 125.7 . . ?
C16' C12' C13' 107.4(5) . . ?
C16' C12' Fe1 70.1(3) . . ?
C13' C12' Fe1 69.4(3) . . ?
C16' C12' H12' 126.3 . . ?
C13' C12' H12' 126.3 . . ?
Fe1 C12' H12' 126.3 . . ?
C14' C13' C12' 107.4(6) . . ?
C14' C13' Fe1 70.0(3) . . ?
C12' C13' Fe1 69.3(3) . . ?
C14' C13' H13' 126.3 . . ?
C12' C13' H13' 126.3 . . ?
Fe1 C13' H13' 126.3 . . ?
C13' C14' C15' 108.9(5) . . ?
C13' C14' Fe1 70.4(3) . . ?
C15' C14' Fe1 70.0(3) . . ?
C13' C14' H14' 125.5 . . ?
C15' C14' H14' 125.5 . . ?
Fe1 C14' H14' 125.5 . . ?
C16' C15' C14' 108.4(5) . . ?
C16' C15' Fe1 70.3(3) . . ?
C14' C15' Fe1 69.8(3) . . ?
C16' C15' H15' 125.8 . . ?
C14' C15' H15' 125.8 . . ?
Fe1 C15' H15' 125.8 . . ?
C15' C16' C12' 107.8(6) . . ?
C15' C16' Fe1 69.7(3) . . ?
C12' C16' Fe1 69.6(3) . . ?
C15' C16' H16' 126.1 . . ?
C12' C16' H16' 126.1 . . ?
Fe1 C16' H16' 126.1 . . ?

loop_
_geom_bond_atom_site_label_1
_geom_bond_atom_site_label_2
_geom_bond_distance
_geom_bond_site_symmetry_2
_geom_bond_publ_flag
Fe1 C14' 2.020(5) . ?
Fe1 C15 2.021(4) . ?
Fe1 C15' 2.023(5) . ?
Fe1 C12' 2.024(4) . ?
Fe1 C13' 2.025(5) . ?
Fe1 C16 2.027(4) . ?
Fe1 C14 2.029(4) . ?
Fe1 C16' 2.031(5) . ?
Fe1 C12 2.037(4) . ?
Fe1 C13 2.044(4) . ?
O2 C2 1.210(5) . ?
O4 C4 1.227(5) . ?
N1 C6 1.361(5) . ?
N1 C2 1.384(5) . ?
N1 C8 1.481(5) . ?
N3 C2 1.372(5) . ?
N3 C4 1.374(5) . ?
N3 H3 0.8600 . ?
C4 C5 1.433(5) . ?
C5 C6 1.337(5) . ?
C5 H5 0.9300 . ?
C6 H6 0.9300 . ?
C8 C9 1.506(6) . ?
C8 H8A 0.9700 . ?
C8 H8B 0.9700 . ?
C9 C10 1.529(5) . ?
C9 H9A 0.9700 . ?
C9 H9B 0.9700 . ?
C10 C11 1.515(6) . ?
C10 H10A 0.9700 . ?
C10 H10B 0.9700 . ?
C11 C12 1.501(6) . ?
C11 H11A 0.9700 . ?
C11 H11B 0.9700 . ?
C12 C13 1.409(6) . ?
C12 C16 1.416(6) . ?
C13 C14 1.418(6) . ?
C13 H13 0.9800 . ?
C14 C15 1.411(7) . ?
C14 H14 0.9800 . ?
C15 C16 1.410(6) . ?
C15 H15 0.9800 . ?
C16 H16 0.9800 . ?
C12' C16' 1.396(8) . ?
C12' C13' 1.426(8) . ?
C12' H12' 0.9800 . ?
C13' C14' 1.372(7) . ?
C13' H13' 0.9800 . ?
C14' C15' 1.391(8) . ?
C14' H14' 0.9800 . ?
C15' C16' 1.388(8) . ?
C15' H15' 0.9800 . ?
C16' H16' 0.9800 . ?

loop_
_geom_hbond_atom_site_label_D
_geom_hbond_atom_site_label_H
_geom_hbond_atom_site_label_A
_geom_hbond_distance_DH
_geom_hbond_distance_HA
_geom_hbond_distance_DA
_geom_hbond_angle_DHA
_geom_hbond_site_symmetry_A
C15 H15 O4 0.98 2.79 3.445(6) 125.0 1_654
C9 H9A O4 0.97 2.63 3.536(5) 155.9 2_666
C16' H16' O2 0.98 2.55 3.388(8) 144.0 2_655
C12' H12' O2 0.98 2.39 3.357(6) 168.7 1_655
C16 H16 O2 0.98 2.47 3.312(6) 143.7 2_665
N3 H3 O4 0.86 2.02 2.878(4) 172.9 2_566

loop_
_geom_torsion_atom_site_label_1
_geom_torsion_atom_site_label_2
_geom_torsion_atom_site_label_3
_geom_torsion_atom_site_label_4
_geom_torsion
_geom_torsion_site_symmetry_1
_geom_torsion_site_symmetry_2
_geom_torsion_site_symmetry_3
_geom_torsion_site_symmetry_4
_geom_torsion_publ_flag
C4 N3 C2 O2 -179.2(4) . . . . ?
C4 N3 C2 N1 -0.2(6) . . . . ?
C6 N1 C2 O2 -177.1(4) . . . . ?
C8 N1 C2 O2 3.9(6) . . . . ?
C6 N1 C2 N3 4.0(6) . . . . ?
C8 N1 C2 N3 -175.0(3) . . . . ?
C2 N3 C4 O4 175.6(4) . . . . ?
C2 N3 C4 C5 -4.4(6) . . . . ?
O4 C4 C5 C6 -174.5(4) . . . . ?
N3 C4 C5 C6 5.5(6) . . . . ?
C4 C5 C6 N1 -2.3(7) . . . . ?
C2 N1 C6 C5 -2.8(7) . . . . ?
C8 N1 C6 C5 176.2(4) . . . . ?
C6 N1 C8 C9 -99.4(5) . . . . ?
C2 N1 C8 C9 79.6(5) . . . . ?
N1 C8 C9 C10 -174.7(4) . . . . ?
C8 C9 C10 C11 172.0(4) . . . . ?
C9 C10 C11 C12 -169.5(4) . . . . ?
C10 C11 C12 C13 20.2(6) . . . . ?
C10 C11 C12 C16 -165.2(4) . . . . ?
C10 C11 C12 Fe1 -73.5(5) . . . . ?
C14' Fe1 C12 C13 160.9(6) . . . . ?
C15 Fe1 C12 C13 81.0(3) . . . . ?
C15' Fe1 C12 C13 -51.4(6) . . . . ?
C12' Fe1 C12 C13 -126.1(3) . . . . ?
C13' Fe1 C12 C13 -168.3(3) . . . . ?
C16 Fe1 C12 C13 118.4(4) . . . . ?
C14 Fe1 C12 C13 37.1(3) . . . . ?
C16' Fe1 C12 C13 -84.0(3) . . . . ?
C14' Fe1 C12 C16 42.5(7) . . . . ?
C15 Fe1 C12 C16 -37.4(3) . . . . ?
C15' Fe1 C12 C16 -169.8(5) . . . . ?
C12' Fe1 C12 C16 115.5(3) . . . . ?
C13' Fe1 C12 C16 73.3(4) . . . . ?
C14 Fe1 C12 C16 -81.3(3) . . . . ?
C16' Fe1 C12 C16 157.6(3) . . . . ?
C13 Fe1 C12 C16 -118.4(4) . . . . ?
C14' Fe1 C12 C11 -77.5(8) . . . . ?
C15 Fe1 C12 C11 -157.4(5) . . . . ?
C15' Fe1 C12 C11 70.2(7) . . . . ?
C12' Fe1 C12 C11 -4.5(5) . . . . ?
C13' Fe1 C12 C11 -46.7(5) . . . . ?
C16 Fe1 C12 C11 -120.0(5) . . . . ?
C14 Fe1 C12 C11 158.6(5) . . . . ?
C16' Fe1 C12 C11 37.5(5) . . . . ?
C13 Fe1 C12 C11 121.6(5) . . . . ?
C16 C12 C13 C14 1.4(5) . . . . ?
C11 C12 C13 C14 176.8(4) . . . . ?
Fe1 C12 C13 C14 -58.1(3) . . . . ?
C16 C12 C13 Fe1 59.5(3) . . . . ?
C11 C12 C13 Fe1 -125.1(4) . . . . ?
C14' Fe1 C13 C12 -165.5(5) . . . . ?
C15 Fe1 C13 C12 -82.4(3) . . . . ?
C15' Fe1 C13 C12 158.1(3) . . . . ?
C12' Fe1 C13 C12 73.5(4) . . . . ?
C13' Fe1 C13 C12 35.6(9) . . . . ?
C16 Fe1 C13 C12 -38.3(3) . . . . ?
C14 Fe1 C13 C12 -120.5(4) . . . . ?
C16' Fe1 C13 C12 115.4(3) . . . . ?
C14' Fe1 C13 C14 -44.9(7) . . . . ?
C15 Fe1 C13 C14 38.1(3) . . . . ?
C15' Fe1 C13 C14 -81.4(4) . . . . ?
C12' Fe1 C13 C14 -166.0(3) . . . . ?
C13' Fe1 C13 C14 156.2(7) . . . . ?
C16 Fe1 C13 C14 82.2(3) . . . . ?
C16' Fe1 C13 C14 -124.0(3) . . . . ?
C12 Fe1 C13 C14 120.5(4) . . . . ?
C12 C13 C14 C15 -1.1(5) . . . . ?
Fe1 C13 C14 C15 -59.5(3) . . . . ?
C12 C13 C14 Fe1 58.4(3) . . . . ?
C14' Fe1 C14 C15 -80.8(4) . . . . ?
C15' Fe1 C14 C15 -123.4(3) . . . . ?
C12' Fe1 C14 C15 162.7(7) . . . . ?
C13' Fe1 C14 C15 -46.5(6) . . . . ?
C16 Fe1 C14 C15 37.9(3) . . . . ?
C16' Fe1 C14 C15 -164.3(3) . . . . ?
C12 Fe1 C14 C15 81.8(3) . . . . ?
C13 Fe1 C14 C15 118.6(4) . . . . ?
C14' Fe1 C14 C13 160.6(3) . . . . ?
C15 Fe1 C14 C13 -118.6(4) . . . . ?
C15' Fe1 C14 C13 118.0(3) . . . . ?
C12' Fe1 C14 C13 44.1(9) . . . . ?
C13' Fe1 C14 C13 -165.1(4) . . . . ?
C16 Fe1 C14 C13 -80.7(3) . . . . ?
C16' Fe1 C14 C13 77.1(4) . . . . ?
C12 Fe1 C14 C13 -36.8(3) . . . . ?
C13 C14 C15 C16 0.4(5) . . . . ?
Fe1 C14 C15 C16 -59.7(3) . . . . ?
C13 C14 C15 Fe1 60.1(3) . . . . ?
C14' Fe1 C15 C16 -123.9(3) . . . . ?
C15' Fe1 C15 C16 -164.2(3) . . . . ?
C12' Fe1 C15 C16 -50.0(6) . . . . ?
C13' Fe1 C15 C16 -82.6(3) . . . . ?
C14 Fe1 C15 C16 119.0(4) . . . . ?
C16' Fe1 C15 C16 167.5(7) . . . . ?
C12 Fe1 C15 C16 37.4(3) . . . . ?
C13 Fe1 C15 C16 80.9(3) . . . . ?
C14' Fe1 C15 C14 117.1(3) . . . . ?
C15' Fe1 C15 C14 76.9(4) . . . . ?
C12' Fe1 C15 C14 -169.0(4) . . . . ?
C13' Fe1 C15 C14 158.5(3) . . . . ?
C16 Fe1 C15 C14 -119.0(4) . . . . ?
C16' Fe1 C15 C14 48.5(9) . . . . ?
C12 Fe1 C15 C14 -81.6(3) . . . . ?
C13 Fe1 C15 C14 -38.1(3) . . . . ?
C14 C15 C16 C12 0.5(5) . . . . ?
Fe1 C15 C16 C12 -59.3(3) . . . . ?
C14 C15 C16 Fe1 59.7(3) . . . . ?
C13 C12 C16 C15 -1.1(5) . . . . ?
C11 C12 C16 C15 -176.6(4) . . . . ?
Fe1 C12 C16 C15 58.9(3) . . . . ?
C13 C12 C16 Fe1 -60.0(3) . . . . ?
C11 C12 C16 Fe1 124.5(4) . . . . ?
C14' Fe1 C16 C15 75.0(4) . . . . ?
C15' Fe1 C16 C15 46.6(9) . . . . ?
C12' Fe1 C16 C15 157.4(3) . . . . ?
C13' Fe1 C16 C15 114.6(3) . . . . ?
C14 Fe1 C16 C15 -37.9(3) . . . . ?
C16' Fe1 C16 C15 -171.4(5) . . . . ?
C12 Fe1 C16 C15 -119.9(4) . . . . ?
C13 Fe1 C16 C15 -81.9(3) . . . . ?
C14' Fe1 C16 C12 -165.2(3) . . . . ?
C15 Fe1 C16 C12 119.9(4) . . . . ?
C15' Fe1 C16 C12 166.4(7) . . . . ?
C12' Fe1 C16 C12 -82.7(3) . . . . ?
C13' Fe1 C16 C12 -125.5(3) . . . . ?
C14 Fe1 C16 C12 82.0(3) . . . . ?
C16' Fe1 C16 C12 -51.5(6) . . . . ?
C13 Fe1 C16 C12 37.9(2) . . . . ?
C14' Fe1 C12' C16' -81.1(4) . . . . ?
C15 Fe1 C12' C16' -164.2(4) . . . . ?
C15' Fe1 C12' C16' -37.5(4) . . . . ?
C13' Fe1 C12' C16' -118.4(5) . . . . ?
C16 Fe1 C12' C16' 160.5(3) . . . . ?
C14 Fe1 C12' C16' 42.4(9) . . . . ?
C12 Fe1 C12' C16' 117.6(4) . . . . ?
C13 Fe1 C12' C16' 76.9(4) . . . . ?
C14' Fe1 C12' C13' 37.3(3) . . . . ?
C15 Fe1 C12' C13' -45.8(6) . . . . ?
C15' Fe1 C12' C13' 80.9(4) . . . . ?
C16 Fe1 C12' C13' -81.1(4) . . . . ?
C14 Fe1 C12' C13' 160.8(7) . . . . ?
C16' Fe1 C12' C13' 118.4(5) . . . . ?
C12 Fe1 C12' C13' -124.0(3) . . . . ?
C13 Fe1 C12' C13' -164.7(3) . . . . ?
C16' C12' C13' C14' 0.2(6) . . . . ?
Fe1 C12' C13' C14' -59.9(4) . . . . ?
C16' C12' C13' Fe1 60.1(3) . . . . ?
C15 Fe1 C13' C14' -82.2(4) . . . . ?
C15' Fe1 C13' C14' 37.4(4) . . . . ?
C12' Fe1 C13' C14' 118.5(5) . . . . ?
C16 Fe1 C13' C14' -124.8(4) . . . . ?
C14 Fe1 C13' C14' -49.6(7) . . . . ?
C16' Fe1 C13' C14' 80.8(4) . . . . ?
C12 Fe1 C13' C14' -165.6(3) . . . . ?
C13 Fe1 C13' C14' 166.8(7) . . . . ?
C14' Fe1 C13' C12' -118.5(5) . . . . ?
C15 Fe1 C13' C12' 159.2(3) . . . . ?
C15' Fe1 C13' C12' -81.1(4) . . . . ?
C16 Fe1 C13' C12' 116.7(4) . . . . ?
C14 Fe1 C13' C12' -168.1(5) . . . . ?
C16' Fe1 C13' C12' -37.8(3) . . . . ?
C12 Fe1 C13' C12' 75.9(4) . . . . ?
C13 Fe1 C13' C12' 48.3(9) . . . . ?
C12' C13' C14' C15' -0.1(6) . . . . ?
Fe1 C13' C14' C15' -59.6(4) . . . . ?
C12' C13' C14' Fe1 59.5(3) . . . . ?
C15 Fe1 C14' C13' 114.5(4) . . . . ?
C15' Fe1 C14' C13' -119.8(5) . . . . ?
C12' Fe1 C14' C13' -38.7(4) . . . . ?
C16 Fe1 C14' C13' 73.2(4) . . . . ?
C14 Fe1 C14' C13' 156.9(4) . . . . ?
C16' Fe1 C14' C13' -82.4(4) . . . . ?
C12 Fe1 C14' C13' 40.7(8) . . . . ?
C13 Fe1 C14' C13' -170.8(5) . . . . ?
C15 Fe1 C14' C15' -125.7(4) . . . . ?
C12' Fe1 C14' C15' 81.0(4) . . . . ?
C13' Fe1 C14' C15' 119.8(5) . . . . ?
C16 Fe1 C14' C15' -167.0(3) . . . . ?
C14 Fe1 C14' C15' -83.3(4) . . . . ?
C16' Fe1 C14' C15' 37.3(4) . . . . ?
C12 Fe1 C14' C15' 160.5(6) . . . . ?
C13 Fe1 C14' C15' -51.0(7) . . . . ?
C13' C14' C15' C16' -0.1(6) . . . . ?
Fe1 C14' C15' C16' -59.9(4) . . . . ?
C13' C14' C15' Fe1 59.8(4) . . . . ?
C14' Fe1 C15' C16' 119.3(5) . . . . ?
C15 Fe1 C15' C16' -167.7(4) . . . . ?
C12' Fe1 C15' C16' 37.7(4) . . . . ?
C13' Fe1 C15' C16' 82.5(4) . . . . ?
C16 Fe1 C15' C16' 156.5(7) . . . . ?
C14 Fe1 C15' C16' -125.5(4) . . . . ?
C12 Fe1 C15' C16' -45.8(7) . . . . ?
C13 Fe1 C15' C16' -82.5(4) . . . . ?
C15 Fe1 C15' C14' 73.0(4) . . . . ?
C12' Fe1 C15' C14' -81.7(4) . . . . ?
C13' Fe1 C15' C14' -36.8(3) . . . . ?
C16 Fe1 C15' C14' 37.2(9) . . . . ?
C14 Fe1 C15' C14' 115.2(4) . . . . ?
C16' Fe1 C15' C14' -119.3(5) . . . . ?
C12 Fe1 C15' C14' -165.1(4) . . . . ?
C13 Fe1 C15' C14' 158.1(3) . . . . ?
C14' C15' C16' C12' 0.2(6) . . . . ?
Fe1 C15' C16' C12' -59.3(4) . . . . ?
C14' C15' C16' Fe1 59.5(4) . . . . ?
C13' C12' C16' C15' -0.3(6) . . . . ?
Fe1 C12' C16' C15' 59.4(4) . . . . ?
C13' C12' C16' Fe1 -59.7(3) . . . . ?
C14' Fe1 C16' C15' -37.5(4) . . . . ?
C15 Fe1 C16' C15' 36.8(10) . . . . ?
C12' Fe1 C16' C15' -119.1(5) . . . . ?
C13' Fe1 C16' C15' -80.5(4) . . . . ?
C16 Fe1 C16' C15' -163.1(5) . . . . ?
C14 Fe1 C16' C15' 74.5(5) . . . . ?
C12 Fe1 C16' C15' 160.2(4) . . . . ?
C13 Fe1 C16' C15' 117.0(4) . . . . ?
C14' Fe1 C16' C12' 81.6(4) . . . . ?
C15 Fe1 C16' C12' 155.9(7) . . . . ?
C15' Fe1 C16' C12' 119.1(5) . . . . ?
C13' Fe1 C16' C12' 38.6(3) . . . . ?
C16 Fe1 C16' C12' -44.0(7) . . . . ?
C14 Fe1 C16' C12' -166.4(3) . . . . ?
C12 Fe1 C16' C12' -80.7(4) . . . . ?
C13 Fe1 C16' C12' -123.9(3) . . . . ?
